data_4518382
loop_
_publ_author_name
'Yang, Guoli'
'Li, Xi'
'Wang, Meng'
'Xia, Zhengqiang'
'Yang, Qi'
'Wei, Qing'
'Xie, Gang'
'Chen, Sanping'
'Gao, Shengli'
'Lu, Jack Y.'

_publ_section_title
;
 Improved Detonation Performance Via Coordination Substitution: Synthesis
 and Characterization of Two New Green Energetic Coordination Polymers
;
_journal_name_full 'ACS Applied Materials &amp; Interfaces'
_journal_paper_doi 10.1021/acsami.0c18271
_journal_year 2020
_chemical_formula_moiety 'C5 H3 Cu N11 O3'
_chemical_formula_sum 'C5 H3 Cu N11 O3'
_chemical_formula_weight 328.73
_space_group_crystal_system monoclinic
_space_group_IT_number 14
_space_group_name_Hall '-P 2yn'
_space_group_name_H-M_alt 'P 1 21/n 1'
_atom_sites_solution_hydrogens geom
_atom_sites_solution_primary dual
_audit_creation_date 2017-08-31
_audit_creation_method
;
Olex2 1.2-beta
(compiled 2017.08.10 svn.r3458 for OlexSys, GUI svn.r5381)
;
_cell_angle_alpha 90
_cell_angle_beta 93.910(4)
_cell_angle_gamma 90
_cell_formula_units_Z 4
_cell_length_a 7.0128(16)
_cell_length_b 14.530(3)
_cell_length_c 9.644(2)
_cell_measurement_reflns_used 1180
_cell_measurement_temperature 296(2)
_cell_measurement_theta_max 25.201
_cell_measurement_theta_min 2.804
_cell_volume 980.4(4)
_computing_cell_refinement 'SAINT v8.34A (Bruker, 2013)'
_computing_data_reduction 'SAINT v8.34A (Bruker, 2013)'
_computing_molecular_graphics 'Olex2 (Dolomanov et al., 2009)'
_computing_publication_material 'Olex2 (Dolomanov et al., 2009)'
_computing_structure_refinement 'ShelXL (Sheldrick, 2015)'
_computing_structure_solution 'ShelXT (Sheldrick, 2015)'
_diffrn_ambient_temperature 296.15
_diffrn_measured_fraction_theta_full 0.981
_diffrn_measured_fraction_theta_max 0.962
_diffrn_measurement_device_type 'Bruker P4'
_diffrn_radiation_type MoK\a
_diffrn_radiation_wavelength 0.71073
_diffrn_reflns_av_R_equivalents 0.0490
_diffrn_reflns_av_unetI/netI 0.0659
_diffrn_reflns_Laue_measured_fraction_full 0.981
_diffrn_reflns_Laue_measured_fraction_max 0.962
_diffrn_reflns_limit_h_max 9
_diffrn_reflns_limit_h_min -7
_diffrn_reflns_limit_k_max 16
_diffrn_reflns_limit_k_min -19
_diffrn_reflns_limit_l_max 12
_diffrn_reflns_limit_l_min -9
_diffrn_reflns_number 5949
_diffrn_reflns_point_group_measured_fraction_full 0.981
_diffrn_reflns_point_group_measured_fraction_max 0.962
_diffrn_reflns_theta_full 25.242
_diffrn_reflns_theta_max 28.263
_diffrn_reflns_theta_min 2.539
_exptl_absorpt_coefficient_mu 2.265
_exptl_absorpt_correction_T_max 0.7457
_exptl_absorpt_correction_T_min 0.6334
_exptl_absorpt_correction_type multi-scan
_exptl_absorpt_process_details
'SADABS-2014/5 (Bruker,2014/5) was used for absorption correction. wR2(int) was 0.0751 before and 0.0504 after correction. The Ratio of minimum to maximum transmission is 0.8494. The \l/2 correction factor is 0.00150.'
_exptl_crystal_colour colourless
_exptl_crystal_colour_primary colourless
_exptl_crystal_density_diffrn 2.227
_exptl_crystal_density_method 'not measured'
_exptl_crystal_description block
_exptl_crystal_F_000 652
_exptl_crystal_size_max 0.2
_exptl_crystal_size_mid 0.2
_exptl_crystal_size_min 0.2
_refine_diff_density_max 0.854
_refine_diff_density_min -0.737
_refine_diff_density_rms 0.135
_refine_ls_extinction_method none
_refine_ls_goodness_of_fit_ref 1.030
_refine_ls_hydrogen_treatment constr
_refine_ls_matrix_type full
_refine_ls_number_parameters 181
_refine_ls_number_reflns 2338
_refine_ls_number_restraints 0
_refine_ls_restrained_S_all 1.030
_refine_ls_R_factor_all 0.0644
_refine_ls_R_factor_gt 0.0464
_refine_ls_shift/su_max 0.000
_refine_ls_shift/su_mean 0.000
_refine_ls_structure_factor_coef Fsqd
_refine_ls_weighting_details 'w=1/[\s^2^(Fo^2^)+(0.0625P)^2^] where P=(Fo^2^+2Fc^2^)/3'
_refine_ls_weighting_scheme calc
_refine_ls_wR_factor_gt 0.1109
_refine_ls_wR_factor_ref 0.1209
_reflns_Friedel_coverage 0.000
_reflns_number_gt 1805
_reflns_number_total 2338
_reflns_threshold_expression 'I > 2\s(I)'
_cod_data_source_file am0c18271_si_003.cif
_cod_data_source_block 2
_cod_database_code 4518382
_shelx_shelxl_version_number 2016/6
_shelx_space_group_comment
;
The symmetry employed for this shelxl refinement is uniquely defined
by the following loop, which should always be used as a source of
symmetry information in preference to the above space-group names.
They are only intended as comments.
;
_shelx_estimated_absorpt_t_max 0.660
_shelx_estimated_absorpt_t_min 0.660
_olex2_refinement_description
;
1. Fixed Uiso
 At 1.2 times of:
  All C(H) groups, All N(H) groups
2.a Aromatic/amide H refined with riding coordinates:
 N7(H7), N11(H11), C3(H3)
;
_olex2_submission_special_instructions 'No special instructions were received'

loop_
_space_group_symop_operation_xyz
'x, y, z'
'-x+1/2, y+1/2, -z+1/2'
'-x, -y, -z'
'x-1/2, -y-1/2, z-1/2'

loop_
_atom_site_label
_atom_site_type_symbol
_atom_site_fract_x
_atom_site_fract_y
_atom_site_fract_z
_atom_site_U_iso_or_equiv
_atom_site_adp_type
_atom_site_occupancy
_atom_site_site_symmetry_order
_atom_site_calc_flag
_atom_site_refinement_flags_posn
_atom_site_refinement_flags_adp
_atom_site_refinement_flags_occupancy
_atom_site_disorder_assembly
_atom_site_disorder_group
Cu1 Cu 0.48921(6) 0.27291(3) 0.30366(4) 0.01585(17) Uani 1 1 d . . . . .
O1 O 0.6586(4) 0.38733(18) 0.2926(3) 0.0197(6) Uani 1 1 d . . . . .
O2 O 0.8043(5) 0.2991(2) 0.1517(3) 0.0362(8) Uani 1 1 d . . . . .
O3 O 0.8818(4) 0.4427(2) 0.1733(3) 0.0295(7) Uani 1 1 d . . . . .
N1 N 0.7862(5) 0.3754(2) 0.2034(3) 0.0201(7) Uani 1 1 d . . . . .
N2 N 0.6572(5) 0.2148(2) 0.4481(3) 0.0170(7) Uani 1 1 d . . . . .
N3 N 0.7495(5) 0.1338(2) 0.4287(3) 0.0234(8) Uani 1 1 d . . . . .
N4 N 0.8657(5) 0.1170(2) 0.5372(3) 0.0227(7) Uani 1 1 d . . . . .
N5 N 0.8491(5) 0.1859(2) 0.6302(3) 0.0176(7) Uani 1 1 d . . . . .
N6 N 0.8136(4) 0.3389(2) 0.7666(3) 0.0161(7) Uani 1 1 d . . . . .
N7 N 0.5946(5) 0.4463(2) 0.7666(3) 0.0200(7) Uani 1 1 d . . . . .
H7 H 0.532875 0.494135 0.791141 0.024 Uiso 1 1 calc R . . . .
N8 N 0.3268(5) 0.3518(2) 0.4508(3) 0.0207(7) Uani 1 1 d . . . . .
N9 N 0.1342(5) 0.3595(3) 0.4214(3) 0.0249(8) Uani 1 1 d . . . . .
N10 N 0.0556(5) 0.4031(2) 0.5189(4) 0.0256(8) Uani 1 1 d . . . . .
N11 N 0.1963(5) 0.4249(2) 0.6151(3) 0.0216(7) Uani 1 1 d . . . . .
H11 H 0.182200 0.454571 0.690886 0.026 Uiso 1 1 calc R . . . .
C1 C 0.7208(5) 0.2444(2) 0.5736(4) 0.0141(7) Uani 1 1 d . . . . .
C2 C 0.6838(5) 0.3250(3) 0.6539(4) 0.0148(7) Uani 1 1 d . . . . .
C3 C 0.7553(6) 0.4132(3) 0.8306(4) 0.0203(8) Uani 1 1 d . . . . .
H3 H 0.817595 0.438902 0.909545 0.024 Uiso 1 1 calc R . . . .
C4 C 0.5450(5) 0.3902(3) 0.6537(4) 0.0164(7) Uani 1 1 d . . . . .
C5 C 0.3620(5) 0.3928(2) 0.5735(4) 0.0141(7) Uani 1 1 d . . . . .

loop_
_atom_site_aniso_label
_atom_site_aniso_U_11
_atom_site_aniso_U_22
_atom_site_aniso_U_33
_atom_site_aniso_U_23
_atom_site_aniso_U_13
_atom_site_aniso_U_12
Cu1 0.0170(3) 0.0189(3) 0.0108(2) 0.00025(18) -0.00571(17) -0.00114(18)
O1 0.0183(14) 0.0224(14) 0.0186(13) -0.0041(11) 0.0025(11) -0.0027(11)
O2 0.0372(19) 0.0276(17) 0.045(2) -0.0162(15) 0.0102(15) 0.0033(14)
O3 0.0318(18) 0.0264(16) 0.0311(16) 0.0024(13) 0.0072(13) -0.0091(13)
N1 0.0201(17) 0.0211(17) 0.0188(16) -0.0007(13) -0.0014(13) 0.0019(13)
N2 0.0185(16) 0.0205(17) 0.0110(14) -0.0022(12) -0.0060(12) 0.0000(12)
N3 0.0285(19) 0.0231(18) 0.0176(16) -0.0039(14) -0.0055(14) 0.0051(14)
N4 0.0280(19) 0.0205(17) 0.0184(17) -0.0038(13) -0.0062(14) 0.0059(14)
N5 0.0212(17) 0.0173(16) 0.0131(15) -0.0034(12) -0.0076(13) 0.0065(13)
N6 0.0151(15) 0.0208(16) 0.0118(14) -0.0027(12) -0.0043(12) 0.0000(12)
N7 0.0232(18) 0.0186(17) 0.0181(16) -0.0073(13) -0.0002(13) 0.0032(13)
N8 0.0167(16) 0.0290(18) 0.0156(16) -0.0011(13) -0.0054(13) 0.0028(13)
N9 0.0176(17) 0.037(2) 0.0199(17) -0.0012(15) -0.0027(14) 0.0018(14)
N10 0.0122(16) 0.036(2) 0.0283(19) -0.0035(16) -0.0036(14) 0.0035(14)
N11 0.0184(17) 0.0277(18) 0.0183(16) -0.0052(14) -0.0013(13) 0.0022(13)
C1 0.0144(17) 0.0159(17) 0.0116(17) -0.0018(13) -0.0020(14) 0.0004(14)
C2 0.0143(17) 0.0175(18) 0.0119(17) 0.0002(14) -0.0039(14) 0.0000(14)
C3 0.0196(19) 0.027(2) 0.0132(17) -0.0057(15) -0.0040(15) -0.0034(16)
C4 0.0176(18) 0.0186(19) 0.0127(17) -0.0008(14) -0.0013(14) -0.0016(14)
C5 0.0140(17) 0.0119(17) 0.0162(17) 0.0019(13) -0.0005(14) 0.0008(13)

loop_
_atom_type_symbol
_atom_type_description
_atom_type_scat_dispersion_real
_atom_type_scat_dispersion_imag
_atom_type_scat_source
C C 0.0030 0.0020 'International Tables Vol C Tables 4.2.6.8 and 6.1.1.4'
H H 0.0000 0.0000 'International Tables Vol C Tables 4.2.6.8 and 6.1.1.4'
Cu Cu 0.3200 1.2650 'International Tables Vol C Tables 4.2.6.8 and 6.1.1.4'
N N 0.0060 0.0030 'International Tables Vol C Tables 4.2.6.8 and 6.1.1.4'
O O 0.0110 0.0060 'International Tables Vol C Tables 4.2.6.8 and 6.1.1.4'

loop_
_geom_angle_atom_site_label_1
_geom_angle_atom_site_label_2
_geom_angle_atom_site_label_3
_geom_angle
_geom_angle_site_symmetry_1
_geom_angle_site_symmetry_3
_geom_angle_publ_flag
O1 Cu1 N6 167.00(11) . 4_565 ?
O1 Cu1 N8 86.45(12) . . ?
N2 Cu1 O1 93.68(12) . . ?
N2 Cu1 N5 167.48(14) . 4_565 ?
N2 Cu1 N6 96.17(12) . 4_565 ?
N2 Cu1 N8 94.52(12) . . ?
N5 Cu1 O1 88.08(11) 4_565 . ?
N5 Cu1 N6 80.49(12) 4_565 4_565 ?
N5 Cu1 N8 97.97(13) 4_565 . ?
N6 Cu1 N8 101.18(12) 4_565 . ?
N1 O1 Cu1 110.8(2) . . ?
O2 N1 O1 119.1(3) . . ?
O2 N1 O3 123.4(3) . . ?
O3 N1 O1 117.5(3) . . ?
N3 N2 Cu1 123.0(2) . . ?
C1 N2 Cu1 131.0(3) . . ?
C1 N2 N3 105.7(3) . . ?
N4 N3 N2 109.2(3) . . ?
N3 N4 N5 108.4(3) . . ?
N4 N5 Cu1 136.5(2) . 4_666 ?
C1 N5 Cu1 116.0(2) . 4_666 ?
C1 N5 N4 106.7(3) . . ?
C2 N6 Cu1 112.0(2) . 4_666 ?
C3 N6 Cu1 139.9(2) . 4_666 ?
C3 N6 C2 106.2(3) . . ?
C3 N7 C4 108.0(3) . . ?
N9 N8 Cu1 117.2(2) . . ?
C5 N8 Cu1 137.1(3) . . ?
C5 N8 N9 105.6(3) . . ?
N10 N9 N8 110.8(3) . . ?
N9 N10 N11 106.8(3) . . ?
C5 N11 N10 108.8(3) . . ?
N2 C1 C2 133.7(3) . . ?
N5 C1 N2 110.0(3) . . ?
N5 C1 C2 116.2(3) . . ?
N6 C2 C1 114.2(3) . . ?
C4 C2 N6 109.4(3) . . ?
C4 C2 C1 136.3(3) . . ?
N6 C3 N7 110.9(3) . . ?
N7 C4 C5 124.7(3) . . ?
C2 C4 N7 105.6(3) . . ?
C2 C4 C5 128.7(3) . . ?
N8 C5 N11 108.1(3) . . ?
N8 C5 C4 124.4(3) . . ?
N11 C5 C4 127.1(3) . . ?

loop_
_geom_bond_atom_site_label_1
_geom_bond_atom_site_label_2
_geom_bond_distance
_geom_bond_site_symmetry_2
_geom_bond_publ_flag
Cu1 O1 2.050(3) . ?
Cu1 N2 1.954(3) . ?
Cu1 N5 1.974(3) 4_565 ?
Cu1 N6 2.055(3) 4_565 ?
Cu1 N8 2.201(3) . ?
O1 N1 1.295(4) . ?
O2 N1 1.225(4) . ?
O3 N1 1.232(4) . ?
N2 N3 1.362(4) . ?
N2 C1 1.332(4) . ?
N3 N4 1.305(4) . ?
N4 N5 1.355(4) . ?
N5 C1 1.329(4) . ?
N6 C2 1.384(4) . ?
N6 C3 1.322(5) . ?
N7 C3 1.337(5) . ?
N7 C4 1.385(4) . ?
N8 N9 1.366(4) . ?
N8 C5 1.333(5) . ?
N9 N10 1.289(5) . ?
N10 N11 1.345(4) . ?
N11 C5 1.339(5) . ?
C1 C2 1.437(5) . ?
C2 C4 1.359(5) . ?
C4 C5 1.453(5) . ?

loop_
_geom_hbond_atom_site_label_D
_geom_hbond_atom_site_label_H
_geom_hbond_atom_site_label_A
_geom_hbond_distance_DH
_geom_hbond_distance_HA
_geom_hbond_distance_DA
_geom_hbond_angle_DHA
_geom_hbond_site_symmetry_A
N7 H7 O1 0.86 2.30 3.030(4) 143.3 3_666
N7 H7 N4 0.86 2.50 3.120(5) 129.2 2_656
N11 H11 O1 0.86 2.55 3.025(4) 115.4 3_666
N11 H11 O3 0.86 2.05 2.883(4) 161.5 3_666
N11 H11 N1 0.86 2.68 3.387(5) 140.8 3_666
N11 H11 N3 0.86 2.64 3.140(5) 118.0 4_566
C3 H3 O3 0.93 2.55 3.391(5) 149.9 1_556

loop_
_geom_torsion_atom_site_label_1
_geom_torsion_atom_site_label_2
_geom_torsion_atom_site_label_3
_geom_torsion_atom_site_label_4
_geom_torsion
_geom_torsion_site_symmetry_1
_geom_torsion_site_symmetry_2
_geom_torsion_site_symmetry_3
_geom_torsion_site_symmetry_4
_geom_torsion_publ_flag
Cu1 O1 N1 O2 -7.9(4) . . . . ?
Cu1 O1 N1 O3 171.0(3) . . . . ?
Cu1 N2 N3 N4 173.5(3) . . . . ?
Cu1 N2 C1 N5 -173.2(3) . . . . ?
Cu1 N2 C1 C2 4.5(6) . . . . ?
Cu1 N5 C1 N2 170.9(2) 4_666 . . . ?
Cu1 N5 C1 C2 -7.2(4) 4_666 . . . ?
Cu1 N6 C2 C1 -10.4(4) 4_666 . . . ?
Cu1 N6 C2 C4 165.9(3) 4_666 . . . ?
Cu1 N6 C3 N7 -160.9(3) 4_666 . . . ?
Cu1 N8 N9 N10 176.7(3) . . . . ?
Cu1 N8 C5 N11 -175.7(3) . . . . ?
Cu1 N8 C5 C4 -3.5(6) . . . . ?
N2 N3 N4 N5 0.9(4) . . . . ?
N2 C1 C2 N6 -165.7(4) . . . . ?
N2 C1 C2 C4 19.3(8) . . . . ?
N3 N2 C1 N5 0.9(4) . . . . ?
N3 N2 C1 C2 178.6(4) . . . . ?
N3 N4 N5 Cu1 -168.9(3) . . . 4_666 ?
N3 N4 N5 C1 -0.4(4) . . . . ?
N4 N5 C1 N2 -0.3(4) . . . . ?
N4 N5 C1 C2 -178.5(3) . . . . ?
N5 C1 C2 N6 11.9(5) . . . . ?
N5 C1 C2 C4 -163.1(4) . . . . ?
N6 C2 C4 N7 1.6(4) . . . . ?
N6 C2 C4 C5 -166.7(4) . . . . ?
N7 C4 C5 N8 166.8(3) . . . . ?
N7 C4 C5 N11 -22.4(6) . . . . ?
N8 N9 N10 N11 -0.1(4) . . . . ?
N9 N8 C5 N11 -0.8(4) . . . . ?
N9 N8 C5 C4 171.5(3) . . . . ?
N9 N10 N11 C5 -0.4(4) . . . . ?
N10 N11 C5 N8 0.8(4) . . . . ?
N10 N11 C5 C4 -171.2(4) . . . . ?
C1 N2 N3 N4 -1.1(4) . . . . ?
C1 C2 C4 N7 176.7(4) . . . . ?
C1 C2 C4 C5 8.5(8) . . . . ?
C2 N6 C3 N7 1.0(4) . . . . ?
C2 C4 C5 N8 -27.0(6) . . . . ?
C2 C4 C5 N11 143.8(4) . . . . ?
C3 N6 C2 C1 -177.9(3) . . . . ?
C3 N6 C2 C4 -1.6(4) . . . . ?
C3 N7 C4 C2 -1.0(4) . . . . ?
C3 N7 C4 C5 167.9(4) . . . . ?
C4 N7 C3 N6 0.0(5) . . . . ?
C5 N8 N9 N10 0.5(4) . . . . ?
